data_4101948
loop_
_publ_author_name
'Pradip Bag'
'Mikhail E. Itkis'
'Sushanta K. Pal'
'Bruno Donnadieu'
'Fook S. Tham'
'Hyunsoo Park'
'John A. Schlueter'
'Theo Siegrist'
'Robert C. Haddon'

_publ_section_title
;
 Resonating Valence Bond and \s-Charge Density Wave Phases in a
 Benzannulated Phenalenyl Radical
;
_journal_name_full 'Journal of the American Chemical Society'
_journal_page_first 2684
_journal_page_last 2694
_journal_paper_doi 10.1021/ja908768a
_journal_volume 132
_journal_year 2010
_chemical_formula_sum 'C48 H32 B N2 O2'
_chemical_formula_weight 679.57
_chemical_name_systematic
; 
 ? 
;
_space_group_IT_number 13
_symmetry_cell_setting monoclinic
_symmetry_space_group_name_Hall '-P 2yc'
_symmetry_space_group_name_H-M 'P 1 2/c 1'
_atom_sites_solution_hydrogens geom
_atom_sites_solution_primary direct
_atom_sites_solution_secondary difmap
_audit_creation_method SHELXL-97
_cell_angle_alpha 90.00
_cell_angle_beta 99.1317(16)
_cell_angle_gamma 90.00
_cell_formula_units_Z 2
_cell_length_a 10.0982(10)
_cell_length_b 9.7433(10)
_cell_length_c 17.2806(17)
_cell_measurement_reflns_used 6071
_cell_measurement_temperature 270(2)
_cell_measurement_theta_max 31.10
_cell_measurement_theta_min 2.39
_cell_volume 1678.7(3)
_computing_cell_refinement 'Bruker SAINT'
_computing_data_collection 'Bruker APEX2'
_computing_data_reduction 'Bruker SAINT'
_computing_molecular_graphics 'Bruker SHELXTL'
_computing_publication_material 'Bruker SHELXTL'
_computing_structure_refinement 'SHELXL-97 (Sheldrick, 2008)'
_computing_structure_solution 'SHELXS-97 (Sheldrick, 2008)'
_diffrn_ambient_temperature 270(2)
_diffrn_measured_fraction_theta_full 1.000
_diffrn_measured_fraction_theta_max 1.000
_diffrn_measurement_device_type 'Bruker APEX-II CCD'
_diffrn_measurement_method '\f and \w scans'
_diffrn_radiation_monochromator graphite
_diffrn_radiation_source 'Normal-focus sealed tube'
_diffrn_radiation_type MoK\a
_diffrn_radiation_wavelength 0.71073
_diffrn_reflns_av_R_equivalents 0.0223
_diffrn_reflns_av_sigmaI/netI 0.0154
_diffrn_reflns_limit_h_max 13
_diffrn_reflns_limit_h_min -13
_diffrn_reflns_limit_k_max 12
_diffrn_reflns_limit_k_min -12
_diffrn_reflns_limit_l_max 23
_diffrn_reflns_limit_l_min -23
_diffrn_reflns_number 22449
_diffrn_reflns_theta_full 28.28
_diffrn_reflns_theta_max 28.28
_diffrn_reflns_theta_min 2.04
_exptl_absorpt_coefficient_mu 0.081
_exptl_absorpt_correction_T_max 0.9792
_exptl_absorpt_correction_T_min 0.9690
_exptl_absorpt_correction_type multi-scan
_exptl_absorpt_process_details 'Bruker SADABS'
_exptl_crystal_colour black
_exptl_crystal_density_diffrn 1.344
_exptl_crystal_density_meas ?
_exptl_crystal_density_method 'not measured'
_exptl_crystal_description 'prism frag'
_exptl_crystal_F_000 710
_exptl_crystal_size_max 0.39
_exptl_crystal_size_mid 0.35
_exptl_crystal_size_min 0.26
_refine_diff_density_max 0.227
_refine_diff_density_min -0.175
_refine_diff_density_rms 0.035
_refine_ls_extinction_method none
_refine_ls_goodness_of_fit_ref 1.065
_refine_ls_hydrogen_treatment constr
_refine_ls_matrix_type full
_refine_ls_number_parameters 262
_refine_ls_number_reflns 4173
_refine_ls_number_restraints 77
_refine_ls_restrained_S_all 1.057
_refine_ls_R_factor_all 0.0605
_refine_ls_R_factor_gt 0.0449
_refine_ls_shift/su_max 0.001
_refine_ls_shift/su_mean 0.000
_refine_ls_structure_factor_coef Fsqd
_refine_ls_weighting_details 'calc w=1/[\s^2^(Fo^2^)+(0.0685P)^2^+0.2856P] where P=(Fo^2^+2Fc^2^)/3'
_refine_ls_weighting_scheme calc
_refine_ls_wR_factor_gt 0.1271
_refine_ls_wR_factor_ref 0.1401
_reflns_number_gt 3131
_reflns_number_total 4173
_reflns_threshold_expression >2sigma(I)
_cod_data_source_file ja908768a_si_013.cif
_cod_data_source_block rh158_270k-p2c
_cod_depositor_comments
;
The following automatic conversions were performed:

'_exptl_crystal_density_meas' value 'not measured' was changed to '?'
- the value is perceived as not measured.

Automatic conversion script
Id: cif_fix_values 3008 2015-01-20 13:52:24Z robertas 
;
_cod_database_code 4101948

loop_
_symmetry_equiv_pos_as_xyz
'x, y, z'
'-x, y, -z+1/2'
'-x, -y, -z'
'x, -y, z-1/2'

loop_
_atom_site_label
_atom_site_type_symbol
_atom_site_fract_x
_atom_site_fract_y
_atom_site_fract_z
_atom_site_U_iso_or_equiv
_atom_site_adp_type
_atom_site_occupancy
_atom_site_symmetry_multiplicity
_atom_site_calc_flag
_atom_site_refinement_flags
_atom_site_disorder_assembly
_atom_site_disorder_group
B1 B 1.0000 0.7113(2) 0.2500 0.0379(4) Uani 1 2 d S . .
O1 O 1.09294(9) 0.62122(9) 0.21653(5) 0.0422(2) Uani 1 1 d . B .
C1 C 1.16104(17) 0.60790(17) -0.09722(8) 0.0555(4) Uani 1 1 d . . .
H1 H 1.2210 0.5468 -0.1143 0.067 Uiso 1 1 calc R . .
C2 C 1.08945(18) 0.69618(18) -0.15034(8) 0.0611(4) Uani 1 1 d . B .
H2 H 1.1020 0.6940 -0.2025 0.073 Uiso 1 1 calc R . .
C3 C 0.99957(16) 0.78753(16) -0.12728(8) 0.0541(4) Uani 1 1 d . . .
H3 H 0.9530 0.8475 -0.1637 0.065 Uiso 1 1 calc R A 1
C3A C 0.97782(17) 0.79079(17) -0.04993(10) 0.0418(4) Uani 0.924(5) 1 d PU B 1
C4 C 0.88693(16) 0.88410(17) -0.02352(9) 0.0450(4) Uani 0.924(5) 1 d PU B 1
H4 H 0.8389 0.9437 -0.0596 0.054 Uiso 0.924(5) 1 calc PR B 1
C5 C 0.8673(2) 0.8899(2) 0.05248(12) 0.0416(6) Uani 0.924(5) 1 d PU B 1
H5 H 0.8064 0.9529 0.0669 0.050 Uiso 0.924(5) 1 calc PR B 1
C3AD C 1.007(3) 0.8132(15) -0.0377(11) 0.0418(4) Uani 0.076(5) 1 d PDU B 2
C4D C 0.9456(12) 0.9380(11) -0.0056(9) 0.042(4) Uani 0.076(5) 1 d PDU . 2
H4D H 0.8701 0.9675 -0.0448 0.051 Uiso 0.076(5) 1 calc PR B 2
C5D C 0.892(3) 0.911(2) 0.0694(13) 0.053(7) Uani 0.076(5) 1 d PDU B 2
H5D H 0.8292 0.9693 0.0862 0.064 Uiso 0.076(5) 1 calc PR B 2
C6 C 0.93806(11) 0.80127(13) 0.11050(7) 0.0369(3) Uani 1 1 d D . .
C6A C 1.03260(11) 0.70655(12) 0.08651(7) 0.0359(3) Uani 1 1 d . B .
C7 C 1.10518(11) 0.61845(12) 0.14095(7) 0.0352(3) Uani 1 1 d . . .
C7A C 1.19986(11) 0.52231(12) 0.11863(7) 0.0373(3) Uani 1 1 d . B .
C8 C 1.27342(13) 0.43440(14) 0.17454(8) 0.0452(3) Uani 1 1 d . . .
H8 H 1.2590 0.4371 0.2263 0.054 Uiso 1 1 calc R B .
C9 C 1.36617(15) 0.34488(16) 0.15308(9) 0.0560(4) Uani 1 1 d . B .
H9 H 1.4139 0.2869 0.1902 0.067 Uiso 1 1 calc R . .
C10 C 1.38870(17) 0.34105(17) 0.07579(10) 0.0605(4) Uani 1 1 d . . .
H10 H 1.4525 0.2812 0.0616 0.073 Uiso 1 1 calc R B .
C11 C 1.31782(16) 0.42458(16) 0.02057(9) 0.0537(4) Uani 1 1 d . B .
H11 H 1.3341 0.4202 -0.0309 0.064 Uiso 1 1 calc R . .
C11A C 1.22096(12) 0.51700(13) 0.03952(7) 0.0412(3) Uani 1 1 d . . .
C11B C 1.14573(13) 0.60800(13) -0.01805(7) 0.0415(3) Uani 1 1 d . B .
C11C C 1.05313(12) 0.70154(13) 0.00623(7) 0.0382(3) Uani 1 1 d D . .
N1 N 0.91926(10) 0.80095(11) 0.18653(6) 0.0397(2) Uani 1 1 d . B .
C12 C 0.82380(13) 0.89811(14) 0.21233(8) 0.0450(3) Uani 1 1 d . . .
H12A H 0.8491 0.9904 0.1995 0.054 Uiso 1 1 calc R B .
H12B H 0.8314 0.8925 0.2689 0.054 Uiso 1 1 calc R . .
C13 C 0.67858(12) 0.87486(14) 0.17667(8) 0.0445(3) Uani 1 1 d . B .
C14 C 0.59684(16) 0.98408(18) 0.15023(14) 0.0845(7) Uani 1 1 d . . .
H14 H 0.6306 1.0730 0.1550 0.101 Uiso 1 1 calc R B .
C15 C 0.46417(18) 0.9619(2) 0.11655(17) 0.1037(9) Uani 1 1 d . B .
H15 H 0.4100 1.0361 0.0985 0.124 Uiso 1 1 calc R . .
C16 C 0.41282(15) 0.8324(2) 0.10974(13) 0.0742(5) Uani 1 1 d . . .
H16 H 0.3239 0.8181 0.0875 0.089 Uiso 1 1 calc R B .
C17 C 0.49313(15) 0.72390(18) 0.13589(11) 0.0628(4) Uani 1 1 d . B .
H17 H 0.4588 0.6352 0.1311 0.075 Uiso 1 1 calc R . .
C18 C 0.62490(14) 0.74512(15) 0.16941(9) 0.0516(3) Uani 1 1 d . . .
H18 H 0.6782 0.6703 0.1874 0.062 Uiso 1 1 calc R B .

loop_
_atom_site_aniso_label
_atom_site_aniso_U_11
_atom_site_aniso_U_22
_atom_site_aniso_U_33
_atom_site_aniso_U_23
_atom_site_aniso_U_13
_atom_site_aniso_U_12
B1 0.0333(9) 0.0479(11) 0.0325(9) 0.000 0.0053(7) 0.000
O1 0.0407(5) 0.0517(5) 0.0344(4) 0.0036(4) 0.0064(3) 0.0073(4)
C1 0.0654(9) 0.0616(9) 0.0410(7) -0.0049(6) 0.0131(6) 0.0024(7)
C2 0.0778(11) 0.0708(10) 0.0356(7) 0.0011(7) 0.0116(7) -0.0025(8)
C3 0.0649(9) 0.0562(8) 0.0393(7) 0.0092(6) 0.0024(6) -0.0051(7)
C3A 0.0433(9) 0.0432(8) 0.0368(7) 0.0029(6) 0.0001(6) -0.0105(6)
C4 0.0432(8) 0.0458(9) 0.0426(8) 0.0096(6) -0.0038(6) -0.0038(6)
C5 0.0352(9) 0.0409(9) 0.0470(10) 0.0034(8) 0.0015(7) 0.0005(8)
C3AD 0.0433(9) 0.0432(8) 0.0368(7) 0.0029(6) 0.0001(6) -0.0105(6)
C4D 0.044(9) 0.042(8) 0.037(7) -0.002(6) -0.007(6) 0.006(7)
C5D 0.053(13) 0.058(13) 0.052(12) -0.020(9) 0.018(11) -0.028(10)
C6 0.0305(5) 0.0408(6) 0.0386(6) 0.0022(5) 0.0032(4) -0.0045(5)
C6A 0.0321(6) 0.0392(6) 0.0361(6) 0.0012(5) 0.0040(4) -0.0057(5)
C7 0.0311(5) 0.0405(6) 0.0340(6) 0.0001(5) 0.0048(4) -0.0049(5)
C7A 0.0336(6) 0.0380(6) 0.0399(6) -0.0014(5) 0.0042(5) -0.0040(5)
C8 0.0443(7) 0.0469(7) 0.0436(7) 0.0006(5) 0.0041(5) 0.0020(6)
C9 0.0556(8) 0.0502(8) 0.0596(9) 0.0007(6) 0.0011(7) 0.0124(7)
C10 0.0618(9) 0.0552(9) 0.0659(10) -0.0084(7) 0.0142(7) 0.0161(7)
C11 0.0596(9) 0.0534(8) 0.0500(8) -0.0083(6) 0.0143(6) 0.0054(7)
C11A 0.0410(6) 0.0415(7) 0.0413(6) -0.0049(5) 0.0074(5) -0.0044(5)
C11B 0.0435(7) 0.0444(7) 0.0369(6) -0.0037(5) 0.0069(5) -0.0076(5)
C11C 0.0377(6) 0.0412(6) 0.0350(6) 0.0013(5) 0.0038(5) -0.0081(5)
N1 0.0306(5) 0.0470(6) 0.0411(5) -0.0010(4) 0.0046(4) 0.0020(4)
C12 0.0374(6) 0.0474(7) 0.0496(7) -0.0068(6) 0.0052(5) 0.0013(5)
C13 0.0342(6) 0.0475(7) 0.0526(7) -0.0039(6) 0.0096(5) 0.0011(5)
C14 0.0438(8) 0.0471(9) 0.156(2) 0.0002(10) -0.0050(10) 0.0032(7)
C15 0.0441(9) 0.0650(12) 0.190(3) 0.0067(13) -0.0167(12) 0.0118(8)
C16 0.0334(7) 0.0749(11) 0.1105(15) -0.0046(10) -0.0005(8) -0.0042(7)
C17 0.0437(8) 0.0581(9) 0.0864(12) -0.0054(8) 0.0094(7) -0.0111(7)
C18 0.0427(7) 0.0483(8) 0.0632(9) 0.0021(6) 0.0067(6) -0.0008(6)

loop_
_atom_type_symbol
_atom_type_description
_atom_type_scat_dispersion_real
_atom_type_scat_dispersion_imag
_atom_type_scat_source
C C 0.0033 0.0016 'International Tables Vol C Tables 4.2.6.8 and 6.1.1.4'
H H 0.0000 0.0000 'International Tables Vol C Tables 4.2.6.8 and 6.1.1.4'
B B 0.0013 0.0007 'International Tables Vol C Tables 4.2.6.8 and 6.1.1.4'
N N 0.0061 0.0033 'International Tables Vol C Tables 4.2.6.8 and 6.1.1.4'
O O 0.0106 0.0060 'International Tables Vol C Tables 4.2.6.8 and 6.1.1.4'

loop_
_geom_angle_atom_site_label_1
_geom_angle_atom_site_label_2
_geom_angle_atom_site_label_3
_geom_angle
_geom_angle_site_symmetry_1
_geom_angle_site_symmetry_3
_geom_angle_publ_flag
O1 B1 O1 106.65(15) 2_755 . ?
O1 B1 N1 111.07(5) 2_755 2_755 ?
O1 B1 N1 108.77(5) . 2_755 ?
O1 B1 N1 108.77(5) 2_755 . ?
O1 B1 N1 111.07(5) . . ?
N1 B1 N1 110.45(15) 2_755 . ?
C7 O1 B1 124.26(8) . . ?
C2 C1 C11B 121.55(14) . . ?
C2 C1 H1 119.2 . . ?
C11B C1 H1 119.2 . . ?
C3 C2 C1 120.82(14) . . ?
C3 C2 H2 119.6 . . ?
C1 C2 H2 119.6 . . ?
C2 C3 C3A 120.42(14) . . ?
C2 C3 C3AD 117.6(6) . . ?
C3A C3 C3AD 14.0(10) . . ?
C2 C3 H3 119.8 . . ?
C3A C3 H3 119.8 . . ?
C3AD C3 H3 120.7 . . ?
C3 C3A C4 122.26(14) . . ?
C3 C3A C11C 119.42(15) . . ?
C4 C3A C11C 118.26(14) . . ?
C5 C4 C3A 122.58(14) . . ?
C5 C4 H4 118.7 . . ?
C3A C4 H4 118.7 . . ?
C4 C5 C6 121.33(16) . . ?
C4 C5 H5 119.3 . . ?
C6 C5 H5 119.3 . . ?
C11C C3AD C4D 124.1(14) . . ?
C11C C3AD C3 112.5(11) . . ?
C4D C3AD C3 122.6(9) . . ?
C5D C4D C3AD 113.7(14) . . ?
C5D C4D C4D 110.9(17) . 3_775 ?
C3AD C4D C4D 109.6(15) . 3_775 ?
C5D C4D H4D 107.5 . . ?
C3AD C4D H4D 107.5 . . ?
C4D C4D H4D 107.5 3_775 . ?
C6 C5D C4D 117.2(14) . . ?
C6 C5D H5D 121.4 . . ?
C4D C5D H5D 121.4 . . ?
C5D C6 N1 115.4(9) . . ?
C5D C6 C5 16.6(14) . . ?
N1 C6 C5 123.40(13) . . ?
C5D C6 C6A 123.8(9) . . ?
N1 C6 C6A 118.67(11) . . ?
C5 C6 C6A 117.92(13) . . ?
C7 C6A C6 120.26(11) . . ?
C7 C6A C11C 119.37(11) . . ?
C6 C6A C11C 120.37(11) . . ?
O1 C7 C6A 121.94(11) . . ?
O1 C7 C7A 116.53(10) . . ?
C6A C7 C7A 121.51(11) . . ?
C8 C7A C11A 119.66(11) . . ?
C8 C7A C7 120.88(11) . . ?
C11A C7A C7 119.46(11) . . ?
C9 C8 C7A 120.54(13) . . ?
C9 C8 H8 119.7 . . ?
C7A C8 H8 119.7 . . ?
C8 C9 C10 119.94(14) . . ?
C8 C9 H9 120.0 . . ?
C10 C9 H9 120.0 . . ?
C11 C10 C9 120.48(13) . . ?
C11 C10 H10 119.8 . . ?
C9 C10 H10 119.8 . . ?
C10 C11 C11A 121.69(14) . . ?
C10 C11 H11 119.2 . . ?
C11A C11 H11 119.2 . . ?
C11 C11A C7A 117.68(12) . . ?
C11 C11A C11B 122.59(12) . . ?
C7A C11A C11B 119.71(11) . . ?
C1 C11B C11C 118.04(12) . . ?
C1 C11B C11A 122.76(12) . . ?
C11C C11B C11A 119.19(11) . . ?
C3AD C11C C11B 122.1(9) . . ?
C3AD C11C C3A 16.1(10) . . ?
C11B C11C C3A 119.71(12) . . ?
C3AD C11C C6A 114.9(8) . . ?
C11B C11C C6A 120.76(11) . . ?
C3A C11C C6A 119.52(13) . . ?
C6 N1 C12 119.43(10) . . ?
C6 N1 B1 123.64(9) . . ?
C12 N1 B1 116.77(9) . . ?
N1 C12 C13 114.81(11) . . ?
N1 C12 H12A 108.6 . . ?
C13 C12 H12A 108.6 . . ?
N1 C12 H12B 108.6 . . ?
C13 C12 H12B 108.6 . . ?
H12A C12 H12B 107.5 . . ?
C18 C13 C14 118.23(13) . . ?
C18 C13 C12 121.16(12) . . ?
C14 C13 C12 120.61(13) . . ?
C13 C14 C15 120.32(16) . . ?
C13 C14 H14 119.8 . . ?
C15 C14 H14 119.8 . . ?
C16 C15 C14 120.57(17) . . ?
C16 C15 H15 119.7 . . ?
C14 C15 H15 119.7 . . ?
C15 C16 C17 119.39(15) . . ?
C15 C16 H16 120.3 . . ?
C17 C16 H16 120.3 . . ?
C16 C17 C18 120.37(15) . . ?
C16 C17 H17 119.8 . . ?
C18 C17 H17 119.8 . . ?
C13 C18 C17 121.11(14) . . ?
C13 C18 H18 119.4 . . ?
C17 C18 H18 119.4 . . ?

loop_
_geom_bond_atom_site_label_1
_geom_bond_atom_site_label_2
_geom_bond_distance
_geom_bond_site_symmetry_2
_geom_bond_publ_flag
B1 O1 1.4688(15) 2_755 ?
B1 O1 1.4688(15) . ?
B1 N1 1.5321(16) 2_755 ?
B1 N1 1.5321(16) . ?
O1 C7 1.3316(14) . ?
C1 C2 1.376(2) . ?
C1 C11B 1.4010(18) . ?
C1 H1 0.9300 . ?
C2 C3 1.375(2) . ?
C2 H2 0.9300 . ?
C3 C3A 1.389(2) . ?
C3 C3AD 1.558(19) . ?
C3 H3 0.9300 . ?
C3A C4 1.418(2) . ?
C3A C11C 1.4290(19) . ?
C4 C5 1.360(2) . ?
C4 H4 0.9300 . ?
C5 C6 1.426(2) . ?
C5 H5 0.9300 . ?
C3AD C11C 1.366(10) . ?
C3AD C4D 1.509(10) . ?
C4D C5D 1.503(10) . ?
C4D C4D 1.624(10) 3_775 ?
C4D H4D 0.9800 . ?
C5D C6 1.329(10) . ?
C5D H5D 0.9300 . ?
C6 N1 1.3570(15) . ?
C6 C6A 1.4355(17) . ?
C6A C7 1.3929(17) . ?
C6A C11C 1.4358(16) . ?
C7 C7A 1.4343(17) . ?
C7A C8 1.4111(18) . ?
C7A C11A 1.4176(17) . ?
C8 C9 1.3732(19) . ?
C8 H8 0.9300 . ?
C9 C10 1.390(2) . ?
C9 H9 0.9300 . ?
C10 C11 1.367(2) . ?
C10 H10 0.9300 . ?
C11 C11A 1.4059(19) . ?
C11 H11 0.9300 . ?
C11A C11B 1.4536(18) . ?
C11B C11C 1.4161(18) . ?
N1 C12 1.4698(16) . ?
C12 C13 1.5148(18) . ?
C12 H12A 0.9700 . ?
C12 H12B 0.9700 . ?
C13 C18 1.3734(19) . ?
C13 C14 1.379(2) . ?
C14 C15 1.390(2) . ?
C14 H14 0.9300 . ?
C15 C16 1.362(3) . ?
C15 H15 0.9300 . ?
C16 C17 1.365(3) . ?
C16 H16 0.9300 . ?
C17 C18 1.380(2) . ?
C17 H17 0.9300 . ?
C18 H18 0.9300 . ?

loop_
_geom_torsion_atom_site_label_1
_geom_torsion_atom_site_label_2
_geom_torsion_atom_site_label_3
_geom_torsion_atom_site_label_4
_geom_torsion
_geom_torsion_site_symmetry_1
_geom_torsion_site_symmetry_2
_geom_torsion_site_symmetry_3
_geom_torsion_site_symmetry_4
_geom_torsion_publ_flag
O1 B1 O1 C7 118.46(11) 2_755 . . . ?
N1 B1 O1 C7 -121.67(10) 2_755 . . . ?
N1 B1 O1 C7 0.09(17) . . . . ?
C11B C1 C2 C3 -0.3(3) . . . . ?
C1 C2 C3 C3A -1.0(3) . . . . ?
C1 C2 C3 C3AD 14.7(11) . . . . ?
C2 C3 C3A C4 179.45(15) . . . . ?
C3AD C3 C3A C4 97.2(19) . . . . ?
C2 C3 C3A C11C 2.2(2) . . . . ?
C3AD C3 C3A C11C -80.1(19) . . . . ?
C3 C3A C4 C5 -178.55(17) . . . . ?
C11C C3A C4 C5 -1.2(2) . . . . ?
C3A C4 C5 C6 0.1(3) . . . . ?
C2 C3 C3AD C11C -29(2) . . . . ?
C3A C3 C3AD C11C 76.3(18) . . . . ?
C2 C3 C3AD C4D 161.1(14) . . . . ?
C3A C3 C3AD C4D -94(3) . . . . ?
C11C C3AD C4D C5D -22(3) . . . . ?
C3 C3AD C4D C5D 146.7(19) . . . . ?
C11C C3AD C4D C4D 103(2) . . . 3_775 ?
C3 C3AD C4D C4D -89(2) . . . 3_775 ?
C3AD C4D C5D C6 20(3) . . . . ?
C4D C4D C5D C6 -104(3) 3_775 . . . ?
C4D C5D C6 N1 161.8(15) . . . . ?
C4D C5D C6 C5 -76(3) . . . . ?
C4D C5D C6 C6A -1(3) . . . . ?
C4 C5 C6 C5D 116(3) . . . . ?
C4 C5 C6 N1 -178.28(15) . . . . ?
C4 C5 C6 C6A 0.8(3) . . . . ?
C5D C6 C6A C7 161.4(17) . . . . ?
N1 C6 C6A C7 -1.33(17) . . . . ?
C5 C6 C6A C7 179.51(14) . . . . ?
C5D C6 C6A C11C -18.7(17) . . . . ?
N1 C6 C6A C11C 178.59(10) . . . . ?
C5 C6 C6A C11C -0.58(19) . . . . ?
B1 O1 C7 C6A 2.50(18) . . . . ?
B1 O1 C7 C7A -179.11(11) . . . . ?
C6 C6A C7 O1 -1.97(17) . . . . ?
C11C C6A C7 O1 178.11(10) . . . . ?
C6 C6A C7 C7A 179.72(10) . . . . ?
C11C C6A C7 C7A -0.20(17) . . . . ?
O1 C7 C7A C8 1.12(17) . . . . ?
C6A C7 C7A C8 179.52(11) . . . . ?
O1 C7 C7A C11A -178.03(10) . . . . ?
C6A C7 C7A C11A 0.36(17) . . . . ?
C11A C7A C8 C9 0.7(2) . . . . ?
C7 C7A C8 C9 -178.47(12) . . . . ?
C7A C8 C9 C10 0.4(2) . . . . ?
C8 C9 C10 C11 -0.9(2) . . . . ?
C9 C10 C11 C11A 0.3(3) . . . . ?
C10 C11 C11A C7A 0.8(2) . . . . ?
C10 C11 C11A C11B 179.17(14) . . . . ?
C8 C7A C11A C11 -1.24(18) . . . . ?
C7 C7A C11A C11 177.92(12) . . . . ?
C8 C7A C11A C11B -179.69(11) . . . . ?
C7 C7A C11A C11B -0.53(17) . . . . ?
C2 C1 C11B C11C 0.4(2) . . . . ?
C2 C1 C11B C11A -179.34(14) . . . . ?
C11 C11A C11B C1 1.9(2) . . . . ?
C7A C11A C11B C1 -179.72(12) . . . . ?
C11 C11A C11B C11C -177.84(12) . . . . ?
C7A C11A C11B C11C 0.53(18) . . . . ?
C4D C3AD C11C C11B -159.6(14) . . . . ?
C3 C3AD C11C C11B 31(2) . . . . ?
C4D C3AD C11C C3A 114(5) . . . . ?
C3 C3AD C11C C3A -55(3) . . . . ?
C4D C3AD C11C C6A 4(3) . . . . ?
C3 C3AD C11C C6A -166.0(11) . . . . ?
C1 C11B C11C C3AD -17.9(13) . . . . ?
C11A C11B C11C C3AD 161.9(13) . . . . ?
C1 C11B C11C C3A 0.72(19) . . . . ?
C11A C11B C11C C3A -179.52(12) . . . . ?
C1 C11B C11C C6A 179.87(12) . . . . ?
C11A C11B C11C C6A -0.37(18) . . . . ?
C3 C3A C11C C3AD 101(4) . . . . ?
C4 C3A C11C C3AD -76(3) . . . . ?
C3 C3A C11C C11B -2.0(2) . . . . ?
C4 C3A C11C C11B -179.40(12) . . . . ?
C3 C3A C11C C6A 178.85(13) . . . . ?
C4 C3A C11C C6A 1.44(19) . . . . ?
C7 C6A C11C C3AD -163.3(13) . . . . ?
C6 C6A C11C C3AD 16.8(13) . . . . ?
C7 C6A C11C C11B 0.20(17) . . . . ?
C6 C6A C11C C11B -179.71(11) . . . . ?
C7 C6A C11C C3A 179.35(12) . . . . ?
C6 C6A C11C C3A -0.56(18) . . . . ?
C5D C6 N1 C12 15.3(15) . . . . ?
C5 C6 N1 C12 -1.5(2) . . . . ?
C6A C6 N1 C12 179.43(10) . . . . ?
C5D C6 N1 B1 -160.0(15) . . . . ?
C5 C6 N1 B1 -176.78(15) . . . . ?
C6A C6 N1 B1 4.10(17) . . . . ?
O1 B1 N1 C6 -120.55(10) 2_755 . . . ?
O1 B1 N1 C6 -3.47(17) . . . . ?
N1 B1 N1 C6 117.31(12) 2_755 . . . ?
O1 B1 N1 C12 64.00(15) 2_755 . . . ?
O1 B1 N1 C12 -178.92(10) . . . . ?
N1 B1 N1 C12 -58.14(9) 2_755 . . . ?
C6 N1 C12 C13 65.77(15) . . . . ?
B1 N1 C12 C13 -118.58(13) . . . . ?
N1 C12 C13 C18 42.88(18) . . . . ?
N1 C12 C13 C14 -136.81(16) . . . . ?
C18 C13 C14 C15 -0.6(3) . . . . ?
C12 C13 C14 C15 179.1(2) . . . . ?
C13 C14 C15 C16 0.5(4) . . . . ?
C14 C15 C16 C17 -0.4(4) . . . . ?
C15 C16 C17 C18 0.4(3) . . . . ?
C14 C13 C18 C17 0.6(2) . . . . ?
C12 C13 C18 C17 -179.05(13) . . . . ?
C16 C17 C18 C13 -0.6(3) . . . . ?
